data_7053626
loop_
_publ_author_name
'Aijaz, Arshad'
'Lama, Prem'
'Sa\~nudo, E. Carolina'
'Mishra, Rupali'
'Bharadwaj, Parimal K.'

_publ_section_title
;
 Coordination polymers of various architectures built with mixed
 imidazole/benzimidazole and carboxylate donor ligands and different metal
 ions: syntheses, structural features and magnetic properties
;
_journal_issue 11
_journal_name_full 'New Journal of Chemistry'
_journal_page_first 2502
_journal_paper_doi 10.1039/c0nj00302f
_journal_volume 34
_journal_year 2010
_chemical_formula_moiety 'C50 H48 Cd2 N10 O13'
_chemical_formula_sum 'C50 H48 Cd2 N10 O13'
_chemical_formula_weight 1221.79
_chemical_name_systematic
;
?
;
_space_group_IT_number 96
_symmetry_cell_setting tetragonal
_symmetry_space_group_name_Hall 'P 4nw 2abw'
_symmetry_space_group_name_H-M 'P 43 21 2'
_atom_sites_solution_hydrogens geom
_atom_sites_solution_primary direct
_atom_sites_solution_secondary difmap
_audit_creation_method SHELXL-97
_cell_angle_alpha 90.000
_cell_angle_beta 90.000
_cell_angle_gamma 90.000
_cell_formula_units_Z 2
_cell_length_a 14.865(5)
_cell_length_b 14.865(5)
_cell_length_c 13.139(4)
_cell_measurement_reflns_used 999
_cell_measurement_temperature 100(2)
_cell_measurement_theta_max 25.49
_cell_measurement_theta_min 2.07
_cell_volume 2903.3(16)
_computing_cell_refinement 'SAINT 6.45 ( Bruker, 2003)'
_computing_data_collection 'SMART 5.628 (Bruker, 2003)'
_computing_data_reduction 'SAINT 6.45 ( Bruker, 2003)'
_computing_molecular_graphics 'DIAMOND 2.1e'
_computing_structure_refinement 'SHELXL-97 (Sheldrick, 1997)'
_computing_structure_solution SIR-97
_diffrn_ambient_temperature 100(2)
_diffrn_measured_fraction_theta_full 0.999
_diffrn_measured_fraction_theta_max 0.999
_diffrn_measurement_device_type 'BRUKER SMART APEX'
_diffrn_measurement_method /w-scans
_diffrn_radiation_monochromator graphite
_diffrn_radiation_source 'fine-focus sealed tube'
_diffrn_radiation_type MoK\a
_diffrn_radiation_wavelength 0.71073
_diffrn_reflns_av_R_equivalents 0.0525
_diffrn_reflns_av_sigmaI/netI 0.0374
_diffrn_reflns_limit_h_max 18
_diffrn_reflns_limit_h_min -15
_diffrn_reflns_limit_k_max 18
_diffrn_reflns_limit_k_min -17
_diffrn_reflns_limit_l_max 15
_diffrn_reflns_limit_l_min -13
_diffrn_reflns_number 15748
_diffrn_reflns_theta_full 25.49
_diffrn_reflns_theta_max 25.49
_diffrn_reflns_theta_min 2.07
_exptl_absorpt_coefficient_mu 0.798
_exptl_absorpt_correction_T_max 0.8965
_exptl_absorpt_correction_T_min 0.8698
_exptl_absorpt_correction_type empirical
_exptl_absorpt_process_details SADABS
_exptl_crystal_colour colorless
_exptl_crystal_density_diffrn 1.386
_exptl_crystal_density_method 'not measured'
_exptl_crystal_description block
_exptl_crystal_F_000 1216
_exptl_crystal_size_max 0.18
_exptl_crystal_size_mid 0.14
_exptl_crystal_size_min 0.14
_refine_diff_density_max 1.423
_refine_diff_density_min -1.375
_refine_diff_density_rms 0.225
_refine_ls_abs_structure_details 'Flack H D (1983), Acta Cryst. A39, 876-881'
_refine_ls_abs_structure_Flack -0.03(10)
_refine_ls_extinction_method none
_refine_ls_goodness_of_fit_ref 1.223
_refine_ls_hydrogen_treatment refU
_refine_ls_matrix_type full
_refine_ls_number_parameters 171
_refine_ls_number_reflns 2694
_refine_ls_number_restraints 3
_refine_ls_restrained_S_all 1.226
_refine_ls_R_factor_all 0.0751
_refine_ls_R_factor_gt 0.0692
_refine_ls_shift/su_max 0.000
_refine_ls_shift/su_mean 0.000
_refine_ls_structure_factor_coef Fsqd
_refine_ls_weighting_details 'calc w=1/[\s^2^(Fo^2^)+(0.1258P)^2^+14.5225P] where P=(Fo^2^+2Fc^2^)/3'
_refine_ls_weighting_scheme calc
_refine_ls_wR_factor_gt 0.2208
_refine_ls_wR_factor_ref 0.2269
_reflns_number_gt 2430
_reflns_number_total 2694
_reflns_threshold_expression >2sigma(I)
_cod_data_source_file c0nj00302f.txt
_cod_data_source_block 6
_cod_depositor_comments
;
The following automatic conversions were performed:

'_symmetry_cell_setting' value 'Tetragonal' changed to 'tetragonal'
according to /home/saulius/struct/CIF-dictionaries/cif_core.dic
dictionary named 'cif_core.dic' version 2.4.2 from 2011-04-26.

Automatic conversion script
Id: cif_fix_values 1891 2012-01-12 08:04:46Z andrius 
;
_cod_database_code 7053626

loop_
_symmetry_equiv_pos_as_xyz
'x, y, z'
'-x, -y, z+1/2'
'x+1/2, -y+1/2, -z+1/4'
'-x+1/2, y+1/2, -z+3/4'
'-y, -x, -z+1/2'
'y, x, -z'
'y+1/2, -x+1/2, z+1/4'
'-y+1/2, x+1/2, z+3/4'

loop_
_atom_site_label
_atom_site_type_symbol
_atom_site_fract_x
_atom_site_fract_y
_atom_site_fract_z
_atom_site_U_iso_or_equiv
_atom_site_adp_type
_atom_site_occupancy
_atom_site_symmetry_multiplicity
_atom_site_calc_flag
_atom_site_refinement_flags
Cd1 Cd 0.26947(5) 0.26947(5) 0.5000 0.0260(3) Uani 1 2 d S
O1 O 0.1406(5) 0.7180(5) 1.1013(5) 0.0341(16) Uani 1 1 d .
O2 O 0.2554(5) 0.6352(5) 1.1525(5) 0.0351(17) Uani 1 1 d .
N1 N 0.1801(5) 0.3442(6) 0.6128(6) 0.0281(17) Uani 1 1 d .
N2 N 0.1428(5) 0.4234(5) 0.7473(7) 0.0277(16) Uani 1 1 d .
N3 N 0.3802(6) 0.3802(6) 0.5000 0.038(3) Uani 1 2 d S
C1 C 0.0864(7) 0.3430(7) 0.6239(7) 0.029(2) Uani 1 1 d .
H1 H 0.0465 0.3130 0.5813 0.035 Uiso 1 1 calc R
C2 C 0.0632(7) 0.3923(7) 0.7061(8) 0.030(2) Uani 1 1 d .
H2 H 0.0054 0.4031 0.7301 0.036 Uiso 1 1 calc R
C3 C 0.2113(6) 0.3927(7) 0.6888(7) 0.029(2) Uani 1 1 d .
H3 H 0.2718 0.4042 0.7006 0.035 Uiso 1 1 calc R
C4 C 0.1541(6) 0.4787(6) 0.8359(7) 0.0239(19) Uani 1 1 d .
C5 C 0.0960(7) 0.5501(7) 0.8498(8) 0.030(2) Uani 1 1 d .
H5 H 0.0496 0.5604 0.8038 0.035 Uiso 1 1 calc R
C6 C 0.1077(7) 0.6070(7) 0.9340(7) 0.029(2) Uani 1 1 d .
H6 H 0.0688 0.6551 0.9444 0.035 Uiso 1 1 calc R
C7 C 0.1775(6) 0.5911(6) 1.0016(8) 0.0258(18) Uani 1 1 d .
C8 C 0.2340(7) 0.5180(7) 0.9868(8) 0.030(2) Uani 1 1 d .
H8 H 0.2793 0.5062 1.0337 0.036 Uiso 1 1 calc R
C9 C 0.2237(8) 0.4616(7) 0.9022(8) 0.033(2) Uani 1 1 d .
H9 H 0.2628 0.4138 0.8911 0.039 Uiso 1 1 calc R
C10 C 0.1926(7) 0.6518(7) 1.0919(7) 0.029(2) Uani 1 1 d .
C11 C 0.4636(14) 0.3580(15) 0.525(2) 0.078(9) Uani 1 1 d D
H11 H 0.4755 0.2987 0.5434 0.150 Uiso 1 1 calc R
C12 C 0.5377(15) 0.4225(13) 0.526(2) 0.092(9) Uani 1 1 d D
H12 H 0.5968 0.4073 0.5410 0.140 Uiso 1 1 calc R
C13 C 0.5099(14) 0.5099(14) 0.5000 0.080(9) Uani 1 2 d SD
H13 H 0.5541 0.5541 0.5000 0.120 Uiso 1 2 calc SR
OW1 O 0.4071(7) 0.3536(7) 0.7924(8) 0.064(3) Uani 1 1 d .
OW2 O 0.5837(12) 0.4163(12) 0.7500 0.050(5) Uiso 0.50 2 d SP

loop_
_atom_site_aniso_label
_atom_site_aniso_U_11
_atom_site_aniso_U_22
_atom_site_aniso_U_33
_atom_site_aniso_U_23
_atom_site_aniso_U_13
_atom_site_aniso_U_12
Cd1 0.0294(4) 0.0294(4) 0.0192(5) -0.0003(3) 0.0003(3) 0.0054(4)
O1 0.032(4) 0.037(4) 0.033(4) -0.014(3) 0.003(3) -0.002(3)
O2 0.043(5) 0.037(4) 0.025(3) -0.006(3) -0.004(3) -0.003(3)
N1 0.025(4) 0.034(4) 0.025(4) -0.004(3) -0.003(3) 0.003(3)
N2 0.029(4) 0.032(4) 0.022(4) -0.005(4) -0.002(4) 0.003(3)
N3 0.040(4) 0.040(4) 0.034(6) 0.009(5) -0.009(5) 0.004(5)
C1 0.032(5) 0.033(5) 0.023(5) -0.004(4) -0.005(4) 0.000(4)
C2 0.023(5) 0.035(5) 0.030(5) -0.002(4) 0.001(4) 0.005(4)
C3 0.022(5) 0.037(5) 0.029(5) -0.006(4) -0.002(4) 0.003(4)
C4 0.024(5) 0.027(5) 0.021(4) -0.003(4) 0.004(4) -0.001(4)
C5 0.028(5) 0.035(5) 0.025(5) 0.002(4) 0.003(4) -0.001(4)
C6 0.031(5) 0.029(5) 0.028(5) -0.001(4) 0.001(4) -0.002(4)
C7 0.029(4) 0.028(4) 0.021(4) -0.004(4) 0.008(5) -0.010(3)
C8 0.025(4) 0.037(5) 0.029(5) -0.006(4) -0.001(5) -0.005(4)
C9 0.030(5) 0.032(5) 0.036(5) -0.006(4) 0.002(5) 0.001(4)
C10 0.037(5) 0.029(5) 0.021(4) -0.003(4) 0.005(4) -0.007(4)
C11 0.096(16) 0.097(16) 0.04(3) 0.047(18) 0.005(18) 0.024(13)
C12 0.107(19) 0.12(2) 0.05(2) 0.000(16) 0.000(15) 0.000(17)
C13 0.100(13) 0.100(13) 0.04(2) 0.000(15) 0.000(15) 0.000(16)
OW1 0.059(6) 0.065(6) 0.068(6) -0.005(5) -0.017(5) 0.007(5)

loop_
_atom_type_symbol
_atom_type_description
_atom_type_scat_dispersion_real
_atom_type_scat_dispersion_imag
_atom_type_scat_source
C C 0.0033 0.0016 'International Tables Vol C Tables 4.2.6.8 and 6.1.1.4'
H H 0.0000 0.0000 'International Tables Vol C Tables 4.2.6.8 and 6.1.1.4'
N N 0.0061 0.0033 'International Tables Vol C Tables 4.2.6.8 and 6.1.1.4'
O O 0.0106 0.0060 'International Tables Vol C Tables 4.2.6.8 and 6.1.1.4'
Cd Cd -0.8075 1.2024 'International Tables Vol C Tables 4.2.6.8 and 6.1.1.4'

loop_
_geom_angle_atom_site_label_1
_geom_angle_atom_site_label_2
_geom_angle_atom_site_label_3
_geom_angle
_geom_angle_site_symmetry_1
_geom_angle_site_symmetry_3
N1 Cd1 N1 172.3(4) 6_556 .
N1 Cd1 N3 93.9(2) 6_556 .
N1 Cd1 N3 93.9(2) . .
N1 Cd1 O2 88.2(3) 6_556 7_454
N1 Cd1 O2 86.4(3) . 7_454
N3 Cd1 O2 134.17(17) . 7_454
N1 Cd1 O2 86.4(3) 6_556 4_546
N1 Cd1 O2 88.2(3) . 4_546
N3 Cd1 O2 134.17(17) . 4_546
O2 Cd1 O2 91.7(3) 7_454 4_546
N1 Cd1 O1 94.0(3) 6_556 4_546
N1 Cd1 O1 87.3(3) . 4_546
N3 Cd1 O1 80.64(17) . 4_546
O2 Cd1 O1 144.9(2) 7_454 4_546
O2 Cd1 O1 53.7(2) 4_546 4_546
N1 Cd1 O1 87.3(3) 6_556 7_454
N1 Cd1 O1 94.0(3) . 7_454
N3 Cd1 O1 80.64(17) . 7_454
O2 Cd1 O1 53.7(2) 7_454 7_454
O2 Cd1 O1 144.9(2) 4_546 7_454
O1 Cd1 O1 161.3(3) 4_546 7_454
C10 O1 Cd1 89.3(6) . 4_556
C10 O2 Cd1 93.5(6) . 4_556
C3 N1 C1 106.2(8) . .
C3 N1 Cd1 123.7(6) . .
C1 N1 Cd1 129.9(7) . .
C3 N2 C2 108.0(8) . .
C3 N2 C4 124.4(8) . .
C2 N2 C4 127.6(8) . .
C11 N3 C11 122(2) . 6_556
C11 N3 Cd1 119.0(10) . .
C11 N3 Cd1 119.0(10) 6_556 .
C2 C1 N1 109.3(9) . .
C2 C1 H1 125.3 . .
N1 C1 H1 125.3 . .
C1 C2 N2 106.0(9) . .
C1 C2 H2 127.0 . .
N2 C2 H2 127.0 . .
N1 C3 N2 110.5(8) . .
N1 C3 H3 124.7 . .
N2 C3 H3 124.7 . .
C9 C4 C5 122.0(9) . .
C9 C4 N2 119.7(9) . .
C5 C4 N2 118.3(9) . .
C4 C5 C6 119.3(9) . .
C4 C5 H5 120.3 . .
C6 C5 H5 120.3 . .
C7 C6 C5 119.7(9) . .
C7 C6 H6 120.2 . .
C5 C6 H6 120.2 . .
C6 C7 C8 119.8(9) . .
C6 C7 C10 120.9(9) . .
C8 C7 C10 119.2(9) . .
C7 C8 C9 120.9(10) . .
C7 C8 H8 119.5 . .
C9 C8 H8 119.5 . .
C4 C9 C8 118.3(10) . .
C4 C9 H9 120.9 . .
C8 C9 H9 120.9 . .
O2 C10 O1 123.4(9) . .
O2 C10 C7 119.7(9) . .
O1 C10 C7 117.0(9) . .
N3 C11 C12 122.9(18) . .
N3 C11 H11 118.6 . .
C12 C11 H11 118.6 . .
C13 C12 C11 113(2) . .
C13 C12 H12 123.7 . .
C11 C12 H12 123.7 . .
C12 C13 C12 127(3) 6_556 .
C12 C13 H13 116.5 6_556 .
C12 C13 H13 116.5 . .

loop_
_geom_bond_atom_site_label_1
_geom_bond_atom_site_label_2
_geom_bond_distance
_geom_bond_site_symmetry_2
Cd1 N1 2.280(8) 6_556
Cd1 N1 2.280(8) .
Cd1 N3 2.328(13) .
Cd1 O2 2.400(7) 7_454
Cd1 O2 2.400(7) 4_546
Cd1 O1 2.488(7) 4_546
Cd1 O1 2.488(7) 7_454
O1 C10 1.258(13) .
O1 Cd1 2.488(7) 4_556
O2 C10 1.251(13) .
O2 Cd1 2.400(7) 4_556
N1 C3 1.315(13) .
N1 C1 1.400(13) .
N2 C3 1.354(12) .
N2 C2 1.380(13) .
N2 C4 1.436(12) .
N3 C11 1.32(2) .
N3 C11 1.32(2) 6_556
C1 C2 1.350(14) .
C1 H1 0.9300 .
C2 H2 0.9300 .
C3 H3 0.9300 .
C4 C9 1.375(15) .
C4 C5 1.381(14) .
C5 C6 1.403(14) .
C5 H5 0.9300 .
C6 C7 1.386(14) .
C6 H6 0.9300 .
C7 C8 1.387(14) .
C7 C10 1.508(13) .
C8 C9 1.401(14) .
C8 H8 0.9300 .
C9 H9 0.9300 .
C11 C12 1.460(18) .
C11 H11 0.9300 .
C12 C13 1.404(17) .
C12 H12 0.9300 .
C13 C12 1.404(17) 6_556
C13 H13 0.9300 .

loop_
_geom_torsion_atom_site_label_1
_geom_torsion_atom_site_label_2
_geom_torsion_atom_site_label_3
_geom_torsion_atom_site_label_4
_geom_torsion
_geom_torsion_site_symmetry_1
_geom_torsion_site_symmetry_4
N3 Cd1 N1 C3 -35.7(8) . .
O2 Cd1 N1 C3 -169.8(8) 7_454 .
O2 Cd1 N1 C3 98.4(8) 4_546 .
O1 Cd1 N1 C3 44.7(8) 4_546 .
O1 Cd1 N1 C3 -116.6(8) 7_454 .
N3 Cd1 N1 C1 150.9(8) . .
O2 Cd1 N1 C1 16.8(9) 7_454 .
O2 Cd1 N1 C1 -75.0(9) 4_546 .
O1 Cd1 N1 C1 -128.7(9) 4_546 .
O1 Cd1 N1 C1 70.0(9) 7_454 .
N1 Cd1 N3 C11 -57.3(16) 6_556 .
N1 Cd1 N3 C11 122.7(16) . .
O2 Cd1 N3 C11 -148.5(16) 7_454 .
O2 Cd1 N3 C11 31.5(16) 4_546 .
O1 Cd1 N3 C11 36.2(16) 4_546 .
O1 Cd1 N3 C11 -143.8(16) 7_454 .
N1 Cd1 N3 C11 122.7(16) 6_556 6_556
N1 Cd1 N3 C11 -57.3(16) . 6_556
O2 Cd1 N3 C11 31.5(16) 7_454 6_556
O2 Cd1 N3 C11 -148.5(16) 4_546 6_556
O1 Cd1 N3 C11 -143.8(16) 4_546 6_556
O1 Cd1 N3 C11 36.2(16) 7_454 6_556
C3 N1 C1 C2 0.9(12) . .
Cd1 N1 C1 C2 175.2(7) . .
N1 C1 C2 N2 -0.8(12) . .
C3 N2 C2 C1 0.4(12) . .
C4 N2 C2 C1 -179.8(9) . .
C1 N1 C3 N2 -0.6(12) . .
Cd1 N1 C3 N2 -175.4(6) . .
C2 N2 C3 N1 0.2(12) . .
C4 N2 C3 N1 -179.7(9) . .
C3 N2 C4 C9 -40.1(14) . .
C2 N2 C4 C9 140.1(11) . .
C3 N2 C4 C5 137.6(10) . .
C2 N2 C4 C5 -42.2(14) . .
C9 C4 C5 C6 -0.2(15) . .
N2 C4 C5 C6 -177.8(8) . .
C4 C5 C6 C7 0.4(14) . .
C5 C6 C7 C8 -1.4(14) . .
C5 C6 C7 C10 179.1(8) . .
C6 C7 C8 C9 2.4(15) . .
C10 C7 C8 C9 -178.1(9) . .
C5 C4 C9 C8 1.1(15) . .
N2 C4 C9 C8 178.7(9) . .
C7 C8 C9 C4 -2.2(15) . .
Cd1 O2 C10 O1 -4.1(10) 4_556 .
Cd1 O2 C10 C7 175.2(7) 4_556 .
Cd1 O1 C10 O2 4.0(10) 4_556 .
Cd1 O1 C10 C7 -175.4(7) 4_556 .
C6 C7 C10 O2 179.0(9) . .
C8 C7 C10 O2 -0.5(13) . .
C6 C7 C10 O1 -1.6(13) . .
C8 C7 C10 O1 178.9(9) . .
C11 N3 C11 C12 -1(2) 6_556 .
Cd1 N3 C11 C12 179(2) . .
N3 C11 C12 C13 2(4) . .
C11 C12 C13 C12 -0.9(18) . 6_556
